data_1503313
loop_
_publ_author_name
'Wang, Yazhou'
'Hu, Xichao'
'Du, Haifeng'

_publ_section_title
;
 Vicinal-diamine-based chiral chain dienes as ligands for
 rhodium(I)-catalyzed highly enantioselective conjugated additions.
;
_journal_issue 23
_journal_name_full 'Organic letters'
_journal_page_first 5482
_journal_page_last 5485
_journal_paper_doi 10.1021/ol1023536
_journal_volume 12
_journal_year 2010
_chemical_absolute_configuration ad
_chemical_formula_moiety 'C8 H16 N2 O4 S2'
_chemical_formula_sum 'C8 H16 N2 O4 S2'
_chemical_formula_weight 268.35
_chemical_name_systematic
; 
 ? 
;
_space_group_IT_number 1
_symmetry_cell_setting triclinic
_symmetry_space_group_name_Hall 'P 1'
_symmetry_space_group_name_H-M 'P 1'
_atom_sites_solution_hydrogens geom
_atom_sites_solution_primary direct
_atom_sites_solution_secondary difmap
_audit_creation_method SHELXL-97
_cell_angle_alpha 70.49(3)
_cell_angle_beta 68.96(2)
_cell_angle_gamma 73.73(3)
_cell_formula_units_Z 2
_cell_length_a 8.089(3)
_cell_length_b 9.221(4)
_cell_length_c 9.805(4)
_cell_measurement_reflns_used 312
_cell_measurement_temperature 173(2)
_cell_measurement_theta_max 27.48
_cell_measurement_theta_min 2.17
_cell_volume 632.6(5)
_computing_cell_refinement 'CrystalClear (Rigaku Inc., 2007)'
_computing_data_collection 'CrystalClear (Rigaku Inc., 2007)'
_computing_data_reduction 'CrystalClear (Rigaku Inc., 2007)'
_computing_molecular_graphics 'XP in Siemens SHELXTL (Sheldrick, 1994)'
_computing_publication_material 'SHELX97 (Sheldrick, 1997)'
_computing_structure_refinement 'SHELXL-97 (Sheldrick, 1997)'
_computing_structure_solution 'SHELXS-97 (Sheldrick, 1990)'
_diffrn_ambient_temperature 173(2)
_diffrn_measured_fraction_theta_full 0.986
_diffrn_measured_fraction_theta_max 0.986
_diffrn_measurement_device_type 'MM007-HF CCD(Saturn 724+)'
_diffrn_measurement_method '\w scans at fixed \c = 45\%'
_diffrn_radiation_monochromator Confocal
_diffrn_radiation_source 'rotating anode'
_diffrn_radiation_type MoK\a
_diffrn_radiation_wavelength 0.71073
_diffrn_reflns_av_R_equivalents 0.0848
_diffrn_reflns_av_sigmaI/netI 0.0970
_diffrn_reflns_limit_h_max 9
_diffrn_reflns_limit_h_min -9
_diffrn_reflns_limit_k_max 10
_diffrn_reflns_limit_k_min -10
_diffrn_reflns_limit_l_max 11
_diffrn_reflns_limit_l_min -11
_diffrn_reflns_number 8395
_diffrn_reflns_theta_full 25.00
_diffrn_reflns_theta_max 25.00
_diffrn_reflns_theta_min 2.31
_exptl_absorpt_coefficient_mu 0.422
_exptl_absorpt_correction_T_max 0.9241
_exptl_absorpt_correction_T_min 0.8982
_exptl_absorpt_correction_type numerical
_exptl_absorpt_process_details 'CrystalClear (Rigaku Inc., 2007)'
_exptl_crystal_colour colorless
_exptl_crystal_density_diffrn 1.409
_exptl_crystal_density_method 'not measured'
_exptl_crystal_description block
_exptl_crystal_F_000 284
_exptl_crystal_size_max 0.26
_exptl_crystal_size_mid 0.21
_exptl_crystal_size_min 0.19
_refine_diff_density_max 0.589
_refine_diff_density_min -0.597
_refine_diff_density_rms 0.127
_refine_ls_abs_structure_details 'Flack H D (1983), Acta Cryst. A39, 876-881'
_refine_ls_abs_structure_Flack 0.00(17)
_refine_ls_extinction_method none
_refine_ls_goodness_of_fit_ref 1.100
_refine_ls_hydrogen_treatment constr
_refine_ls_matrix_type full
_refine_ls_number_parameters 312
_refine_ls_number_reflns 4341
_refine_ls_number_restraints 41
_refine_ls_restrained_S_all 1.097
_refine_ls_R_factor_all 0.1031
_refine_ls_R_factor_gt 0.0882
_refine_ls_shift/su_max 0.000
_refine_ls_shift/su_mean 0.000
_refine_ls_structure_factor_coef Fsqd
_refine_ls_weighting_details 'calc w=1/[\s^2^(Fo^2^)+(0.1494P)^2^+0.9477P] where P=(Fo^2^+2Fc^2^)/3'
_refine_ls_weighting_scheme calc
_refine_ls_wR_factor_gt 0.2442
_refine_ls_wR_factor_ref 0.2712
_reflns_number_gt 3630
_reflns_number_total 4341
_reflns_threshold_expression >2sigma(I)
_cod_data_source_file ol1023536_si_002.cif
_cod_data_source_block mx590
_cod_original_cell_volume 632.6(4)
_cod_original_sg_symbol_H-M P1
_cod_database_code 1503313

loop_
_symmetry_equiv_pos_as_xyz
'x, y, z'

loop_
_atom_site_label
_atom_site_type_symbol
_atom_site_fract_x
_atom_site_fract_y
_atom_site_fract_z
_atom_site_U_iso_or_equiv
_atom_site_adp_type
_atom_site_occupancy
_atom_site_symmetry_multiplicity
_atom_site_calc_flag
_atom_site_refinement_flags
_atom_site_disorder_assembly
_atom_site_disorder_group
S1 S 0.4688(2) 0.1957(2) 0.5261(2) 0.0384(5) Uani 1 1 d . . .
S2 S -0.1068(3) 0.1567(2) 1.1364(2) 0.0371(5) Uani 1 1 d . . .
S3 S 0.3598(3) 0.7688(3) 0.4560(2) 0.0434(6) Uani 1 1 d . . .
S4 S 0.9723(3) 0.7989(2) -0.1306(2) 0.0385(5) Uani 1 1 d . . .
O1 O 0.5555(9) 0.3090(8) 0.5320(7) 0.0505(17) Uani 1 1 d . . .
O2 O 0.5729(9) 0.0419(8) 0.5220(7) 0.0465(16) Uani 1 1 d . . .
O3 O -0.1975(9) 0.3120(7) 1.1231(8) 0.0493(17) Uani 1 1 d . . .
O4 O -0.2072(9) 0.0411(7) 1.1596(7) 0.0450(15) Uani 1 1 d . . .
O5 O 0.2562(9) 0.6617(9) 0.4682(7) 0.0537(17) Uani 1 1 d . . .
O6 O 0.2674(9) 0.9210(8) 0.4732(8) 0.0575(19) Uani 1 1 d . . .
O7 O 1.0617(11) 0.6438(7) -0.1429(8) 0.0554(18) Uani 1 1 d . . .
O8 O 1.0806(8) 0.9128(7) -0.1600(6) 0.0397(14) Uani 1 1 d . . .
N1 N 0.2961(9) 0.1725(8) 0.6746(7) 0.0349(15) Uani 1 1 d . . .
H1 H 0.2725 0.0778 0.7221 0.042 Uiso 1 1 calc R . .
N2 N 0.0614(10) 0.1469(8) 0.9893(8) 0.0410(17) Uani 1 1 d . . .
H2A H 0.0974 0.0595 0.9606 0.049 Uiso 1 1 calc R . .
N3 N 0.5083(11) 0.7920(9) 0.2872(9) 0.0481(19) Uani 1 1 d . A .
H3B H 0.5479 0.8811 0.2433 0.058 Uiso 1 1 calc R . .
N4 N 0.8355(11) 0.7909(8) 0.0366(8) 0.0433(18) Uani 1 1 d . . .
H4B H 0.7906 0.8790 0.0641 0.052 Uiso 1 1 calc R . .
C1 C -0.0644(14) 0.2863(12) 0.6371(11) 0.057(3) Uani 1 1 d . . .
H1A H 0.0110 0.2024 0.5956 0.068 Uiso 1 1 calc R . .
H1B H -0.1828 0.3238 0.6277 0.068 Uiso 1 1 calc R . .
C2 C -0.0051(14) 0.3501(12) 0.7070(11) 0.052(2) Uani 1 1 d . . .
H2B H -0.0854 0.4336 0.7465 0.063 Uiso 1 1 calc R . .
C3 C 0.1799(11) 0.3035(9) 0.7310(9) 0.0391(18) Uani 1 1 d . . .
H3A H 0.2414 0.3955 0.6743 0.047 Uiso 1 1 calc R . .
C4 C 0.1591(12) 0.2770(11) 0.8994(9) 0.0404(18) Uani 1 1 d . . .
H4A H 0.0866 0.3739 0.9310 0.048 Uiso 1 1 calc R . .
C5 C 0.3419(14) 0.2427(13) 0.9270(11) 0.052(2) Uani 1 1 d . . .
H5A H 0.4269 0.1550 0.8992 0.063 Uiso 1 1 calc R . .
C6 C 0.3881(18) 0.3253(15) 0.9858(14) 0.073(3) Uani 1 1 d . . .
H6A H 0.3061 0.4137 1.0149 0.087 Uiso 1 1 calc R . .
H6B H 0.5041 0.2977 1.0001 0.087 Uiso 1 1 calc R . .
C7 C 0.3872(12) 0.2747(11) 0.3697(10) 0.042(2) Uani 1 1 d . . .
H7A H 0.4876 0.2967 0.2775 0.064 Uiso 1 1 calc R . .
H7B H 0.3013 0.3721 0.3804 0.064 Uiso 1 1 calc R . .
H7C H 0.3267 0.2000 0.3632 0.064 Uiso 1 1 calc R . .
C8 C -0.0129(16) 0.102(2) 1.2858(13) 0.084(4) Uani 1 1 d . . .
H8A H 0.0794 0.1638 1.2602 0.125 Uiso 1 1 calc R . .
H8B H 0.0420 -0.0097 1.3029 0.125 Uiso 1 1 calc R . .
H8C H -0.1075 0.1195 1.3778 0.125 Uiso 1 1 calc R . .
C9 C 0.388(3) 0.792(2) 0.039(2) 0.075(5) Uani 0.65(2) 1 d PDU A 1
H9A H 0.3434 0.8747 0.0870 0.089 Uiso 0.65(2) 1 calc PR A 1
H9B H 0.3451 0.7944 -0.0404 0.089 Uiso 0.65(2) 1 calc PR A 1
C10 C 0.507(2) 0.6744(19) 0.0821(16) 0.045(4) Uani 0.65(2) 1 d PDU A 1
H10 H 0.5510 0.5913 0.0341 0.054 Uiso 0.65(2) 1 calc PR A 1
C9' C 0.451(5) 0.675(4) 0.006(4) 0.069(10) Uani 0.35(2) 1 d PDU A 2
H9'1 H 0.5077 0.5686 0.0148 0.083 Uiso 0.35(2) 1 calc PR A 2
H9'2 H 0.3839 0.7265 -0.0640 0.083 Uiso 0.35(2) 1 calc PR A 2
C10' C 0.466(3) 0.751(3) 0.092(3) 0.045(6) Uani 0.35(2) 1 d PDU A 2
H10' H 0.4086 0.8580 0.0831 0.053 Uiso 0.35(2) 1 calc PR A 2
C11 C 0.5756(13) 0.6690(12) 0.2087(11) 0.052(2) Uani 1 1 d D . .
H11A H 0.5485 0.5702 0.2881 0.063 Uiso 1 1 calc R A 1
C12 C 0.7799(13) 0.6471(11) 0.1471(10) 0.046(2) Uani 1 1 d . A .
H12A H 0.8205 0.5639 0.0917 0.055 Uiso 1 1 calc R . .
C13 C 0.8644(12) 0.5889(11) 0.2743(11) 0.046(2) Uani 1 1 d . . .
H13A H 0.8232 0.5020 0.3532 0.055 Uiso 1 1 calc R A .
C14 C 0.9835(14) 0.6423(13) 0.2882(13) 0.063(3) Uani 1 1 d . A .
H14A H 1.0298 0.7292 0.2127 0.076 Uiso 1 1 calc R . .
H14B H 1.0268 0.5956 0.3741 0.076 Uiso 1 1 calc R . .
C15 C 0.4710(13) 0.6855(11) 0.5929(12) 0.049(2) Uani 1 1 d . . .
H15A H 0.3827 0.6659 0.6932 0.073 Uiso 1 1 calc R . .
H15B H 0.5447 0.7570 0.5867 0.073 Uiso 1 1 calc R . .
H15C H 0.5487 0.5864 0.5762 0.073 Uiso 1 1 calc R . .
C16 C 0.8441(16) 0.8746(16) -0.2587(13) 0.067(3) Uani 1 1 d . . .
H16A H 0.9248 0.8920 -0.3625 0.100 Uiso 1 1 calc R . .
H16B H 0.7670 0.9740 -0.2424 0.100 Uiso 1 1 calc R . .
H16C H 0.7689 0.8000 -0.2426 0.100 Uiso 1 1 calc R . .

loop_
_atom_site_aniso_label
_atom_site_aniso_U_11
_atom_site_aniso_U_22
_atom_site_aniso_U_33
_atom_site_aniso_U_23
_atom_site_aniso_U_13
_atom_site_aniso_U_12
S1 0.0381(11) 0.0492(12) 0.0274(10) -0.0032(8) -0.0052(8) -0.0213(9)
S2 0.0404(11) 0.0442(12) 0.0275(10) -0.0081(8) -0.0047(8) -0.0171(9)
S3 0.0379(11) 0.0560(13) 0.0333(11) -0.0028(9) -0.0074(9) -0.0185(10)
S4 0.0450(12) 0.0432(11) 0.0277(10) -0.0075(8) -0.0025(9) -0.0214(9)
O1 0.050(4) 0.065(4) 0.045(4) -0.006(3) -0.010(3) -0.039(3)
O2 0.042(3) 0.050(4) 0.040(4) -0.008(3) -0.007(3) -0.010(3)
O3 0.043(4) 0.033(3) 0.062(4) -0.015(3) 0.006(3) -0.017(3)
O4 0.049(4) 0.041(4) 0.042(3) -0.009(3) 0.000(3) -0.022(3)
O5 0.048(4) 0.078(5) 0.037(4) -0.005(3) -0.007(3) -0.032(3)
O6 0.042(4) 0.065(5) 0.055(4) 0.000(3) -0.010(3) -0.018(3)
O7 0.074(5) 0.040(4) 0.047(4) -0.019(3) -0.001(4) -0.017(3)
O8 0.046(3) 0.045(3) 0.029(3) -0.010(3) -0.001(3) -0.022(3)
N1 0.034(4) 0.043(4) 0.025(3) -0.005(3) -0.005(3) -0.013(3)
N2 0.046(4) 0.036(4) 0.032(4) -0.008(3) 0.003(3) -0.013(3)
N3 0.052(5) 0.047(4) 0.039(4) 0.001(3) -0.009(4) -0.020(4)
N4 0.058(5) 0.041(4) 0.032(4) -0.012(3) 0.001(3) -0.026(3)
C1 0.059(6) 0.063(6) 0.047(5) 0.020(4) -0.028(5) -0.033(5)
C2 0.050(5) 0.060(6) 0.038(5) 0.002(4) -0.017(4) -0.011(5)
C3 0.047(5) 0.040(4) 0.035(4) 0.005(3) -0.019(4) -0.024(4)
C4 0.038(4) 0.053(5) 0.025(4) -0.008(3) 0.005(3) -0.023(4)
C5 0.051(5) 0.074(7) 0.037(5) -0.020(4) -0.013(4) -0.012(5)
C6 0.064(7) 0.093(8) 0.072(8) -0.027(6) -0.032(6) -0.011(6)
C7 0.033(4) 0.054(5) 0.037(5) -0.012(4) -0.008(4) -0.007(4)
C8 0.042(5) 0.168(14) 0.041(6) -0.022(7) -0.006(5) -0.032(7)
C9 0.084(9) 0.077(9) 0.066(8) -0.014(7) -0.027(7) -0.018(7)
C10 0.045(6) 0.050(7) 0.049(7) -0.020(5) -0.018(5) -0.008(5)
C9' 0.068(12) 0.079(13) 0.065(12) -0.017(8) -0.026(9) -0.017(9)
C10' 0.039(9) 0.049(10) 0.046(9) -0.023(8) -0.006(7) -0.004(8)
C11 0.050(5) 0.068(6) 0.042(5) -0.012(4) -0.009(4) -0.024(5)
C12 0.055(5) 0.046(5) 0.037(4) -0.008(4) 0.000(4) -0.031(4)
C13 0.039(5) 0.048(5) 0.045(5) -0.001(4) -0.010(4) -0.019(4)
C14 0.044(5) 0.074(7) 0.059(6) -0.001(5) -0.015(5) -0.013(5)
C15 0.040(5) 0.054(6) 0.051(6) -0.008(4) -0.018(4) -0.009(4)
C16 0.054(6) 0.101(9) 0.046(6) -0.007(6) -0.015(5) -0.031(6)

loop_
_atom_type_symbol
_atom_type_description
_atom_type_scat_dispersion_real
_atom_type_scat_dispersion_imag
_atom_type_scat_source
C C 0.0033 0.0016 'International Tables Vol C Tables 4.2.6.8 and 6.1.1.4'
H H 0.0000 0.0000 'International Tables Vol C Tables 4.2.6.8 and 6.1.1.4'
N N 0.0061 0.0033 'International Tables Vol C Tables 4.2.6.8 and 6.1.1.4'
O O 0.0106 0.0060 'International Tables Vol C Tables 4.2.6.8 and 6.1.1.4'
S S 0.1246 0.1234 'International Tables Vol C Tables 4.2.6.8 and 6.1.1.4'

loop_
_geom_angle_atom_site_label_1
_geom_angle_atom_site_label_2
_geom_angle_atom_site_label_3
_geom_angle
O2 S1 O1 117.7(4)
O2 S1 N1 106.3(4)
O1 S1 N1 108.3(4)
O2 S1 C7 109.4(4)
O1 S1 C7 107.7(4)
N1 S1 C7 107.0(4)
O3 S2 O4 117.8(4)
O3 S2 N2 109.4(4)
O4 S2 N2 107.5(4)
O3 S2 C8 108.2(7)
O4 S2 C8 108.1(6)
N2 S2 C8 105.0(5)
O5 S3 O6 117.8(4)
O5 S3 N3 107.3(4)
O6 S3 N3 107.3(4)
O5 S3 C15 107.6(4)
O6 S3 C15 107.2(4)
N3 S3 C15 109.4(5)
O7 S4 O8 118.5(4)
O7 S4 N4 109.6(4)
O8 S4 N4 106.3(3)
O7 S4 C16 107.3(5)
O8 S4 C16 107.0(5)
N4 S4 C16 107.7(5)
C3 N1 S1 121.6(5)
C3 N1 H1 119.2
S1 N1 H1 119.2
C4 N2 S2 123.1(6)
C4 N2 H2A 118.4
S2 N2 H2A 118.4
C11 N3 S3 121.6(6)
C11 N3 H3B 119.2
S3 N3 H3B 119.2
C12 N4 S4 124.7(6)
C12 N4 H4B 117.7
S4 N4 H4B 117.7
C2 C1 H1A 120.0
C2 C1 H1B 120.0
H1A C1 H1B 120.0
C1 C2 C3 126.2(10)
C1 C2 H2B 116.9
C3 C2 H2B 116.9
N1 C3 C2 115.5(7)
N1 C3 C4 111.5(6)
C2 C3 C4 109.4(7)
N1 C3 H3A 106.6
C2 C3 H3A 106.6
C4 C3 H3A 106.6
N2 C4 C5 110.6(8)
N2 C4 C3 109.0(7)
C5 C4 C3 111.3(7)
N2 C4 H4A 108.6
C5 C4 H4A 108.6
C3 C4 H4A 108.6
C6 C5 C4 124.1(10)
C6 C5 H5A 118.0
C4 C5 H5A 118.0
C5 C6 H6A 120.0
C5 C6 H6B 120.0
H6A C6 H6B 120.0
S1 C7 H7A 109.5
S1 C7 H7B 109.5
H7A C7 H7B 109.5
S1 C7 H7C 109.5
H7A C7 H7C 109.5
H7B C7 H7C 109.5
S2 C8 H8A 109.5
S2 C8 H8B 109.5
H8A C8 H8B 109.5
S2 C8 H8C 109.5
H8A C8 H8C 109.5
H8B C8 H8C 109.5
C10 C9 H9A 120.0
C10 C9 H9B 120.0
H9A C9 H9B 120.0
C9 C10 C11 120.3(15)
C9 C10 H10 119.8
C11 C10 H10 119.8
C10' C9' H9'1 120.0
C10' C9' H9'2 120.0
H9'1 C9' H9'2 120.0
C9' C10' C11 121(3)
C9' C10' H10' 119.6
C11 C10' H10' 119.6
N3 C11 C10 121.5(9)
N3 C11 C12 109.7(7)
C10 C11 C12 106.8(9)
N3 C11 C10' 94.8(12)
C10 C11 C10' 26.9(9)
C12 C11 C10' 117.3(12)
N3 C11 H11A 105.9
C10 C11 H11A 105.9
C12 C11 H11A 105.9
C10' C11 H11A 121.6
N4 C12 C13 113.6(7)
N4 C12 C11 110.5(8)
C13 C12 C11 110.8(7)
N4 C12 H12A 107.2
C13 C12 H12A 107.2
C11 C12 H12A 107.2
C14 C13 C12 127.6(9)
C14 C13 H13A 116.2
C12 C13 H13A 116.2
C13 C14 H14A 120.0
C13 C14 H14B 120.0
H14A C14 H14B 120.0
S3 C15 H15A 109.5
S3 C15 H15B 109.5
H15A C15 H15B 109.5
S3 C15 H15C 109.5
H15A C15 H15C 109.5
H15B C15 H15C 109.5
S4 C16 H16A 109.5
S4 C16 H16B 109.5
H16A C16 H16B 109.5
S4 C16 H16C 109.5
H16A C16 H16C 109.5
H16B C16 H16C 109.5

loop_
_geom_bond_atom_site_label_1
_geom_bond_atom_site_label_2
_geom_bond_distance
S1 O2 1.437(7)
S1 O1 1.437(6)
S1 N1 1.617(7)
S1 C7 1.740(9)
S2 O3 1.401(6)
S2 O4 1.427(6)
S2 N2 1.597(7)
S2 C8 1.751(11)
S3 O5 1.417(7)
S3 O6 1.426(8)
S3 N3 1.646(8)
S3 C15 1.729(9)
S4 O7 1.433(7)
S4 O8 1.444(6)
S4 N4 1.607(7)
S4 C16 1.756(11)
N1 C3 1.444(11)
N1 H1 0.8800
N2 C4 1.472(11)
N2 H2A 0.8800
N3 C11 1.453(12)
N3 H3B 0.8800
N4 C12 1.470(11)
N4 H4B 0.8800
C1 C2 1.308(15)
C1 H1A 0.9500
C1 H1B 0.9500
C2 C3 1.518(13)
C2 H2B 0.9500
C3 C4 1.539(10)
C3 H3A 1.0000
C4 C5 1.526(13)
C4 H4A 1.0000
C5 C6 1.288(15)
C5 H5A 0.9500
C6 H6A 0.9500
C6 H6B 0.9500
C7 H7A 0.9800
C7 H7B 0.9800
C7 H7C 0.9800
C8 H8A 0.9800
C8 H8B 0.9800
C8 H8C 0.9800
C9 C10 1.29(2)
C9 H9A 0.9500
C9 H9B 0.9500
C10 C11 1.514(15)
C10 H10 0.9500
C9' C10' 1.31(2)
C9' H9'1 0.9500
C9' H9'2 0.9500
C10' C11 1.57(2)
C10' H10' 0.9500
C11 C12 1.521(13)
C11 H11A 1.0000
C12 C13 1.507(13)
C12 H12A 1.0000
C13 C14 1.262(14)
C13 H13A 0.9500
C14 H14A 0.9500
C14 H14B 0.9500
C15 H15A 0.9800
C15 H15B 0.9800
C15 H15C 0.9800
C16 H16A 0.9800
C16 H16B 0.9800
C16 H16C 0.9800

loop_
_geom_hbond_atom_site_label_D
_geom_hbond_atom_site_label_H
_geom_hbond_atom_site_label_A
_geom_hbond_distance_DH
_geom_hbond_distance_HA
_geom_hbond_distance_DA
_geom_hbond_angle_DHA
_geom_hbond_site_symmetry_A
N1 H1 O8 0.88 2.22 3.020(9) 151.3 1_446
N2 H2A O8 0.88 2.13 2.930(9) 151.0 1_446
N3 H3B O4 0.88 2.54 3.333(10) 150.8 1_664
N4 H4B O4 0.88 2.02 2.830(9) 152.8 1_664

loop_
_geom_torsion_atom_site_label_1
_geom_torsion_atom_site_label_2
_geom_torsion_atom_site_label_3
_geom_torsion_atom_site_label_4
_geom_torsion
O2 S1 N1 C3 168.0(6)
O1 S1 N1 C3 40.7(7)
C7 S1 N1 C3 -75.1(7)
O3 S2 N2 C4 29.2(8)
O4 S2 N2 C4 158.3(7)
C8 S2 N2 C4 -86.7(9)
O5 S3 N3 C11 -28.4(8)
O6 S3 N3 C11 -155.9(7)
C15 S3 N3 C11 88.1(8)
O7 S4 N4 C12 -13.1(9)
O8 S4 N4 C12 -142.2(7)
C16 S4 N4 C12 103.4(8)
S1 N1 C3 C2 108.1(7)
S1 N1 C3 C4 -126.2(6)
C1 C2 C3 N1 -2.2(13)
C1 C2 C3 C4 -129.0(10)
S2 N2 C4 C5 106.2(8)
S2 N2 C4 C3 -131.1(7)
N1 C3 C4 N2 -66.6(8)
C2 C3 C4 N2 62.4(9)
N1 C3 C4 C5 55.6(9)
C2 C3 C4 C5 -175.4(8)
N2 C4 C5 C6 -117.3(12)
C3 C4 C5 C6 121.4(11)
S3 N3 C11 C10 102.1(11)
S3 N3 C11 C12 -132.5(7)
S3 N3 C11 C10' 106.2(12)
C9 C10 C11 N3 1(2)
C9 C10 C11 C12 -125.4(15)
C9 C10 C11 C10' -8(3)
C9' C10' C11 N3 -167(3)
C9' C10' C11 C10 5(2)
C9' C10' C11 C12 77(3)
S4 N4 C12 C13 106.3(8)
S4 N4 C12 C11 -128.5(8)
N3 C11 C12 N4 -61.9(9)
C10 C11 C12 N4 71.5(10)
C10' C11 C12 N4 44.7(15)
N3 C11 C12 C13 64.8(10)
C10 C11 C12 C13 -161.7(9)
C10' C11 C12 C13 171.4(13)
N4 C12 C13 C14 -5.8(15)
C11 C12 C13 C14 -130.9(11)
